data_1549298
loop_
_publ_author_name
'Altman, Alison B.'
'Brown, Alexandra C.'
'Rao, Guodong'
'Lohrey, Trevor D.'
'Britt, R. David'
'Maron, Laurent'
'Minasian, Stefan G.'
'Shuh, David K.'
'Arnold, John'

_publ_section_title
;
 Chemical structure and bonding in a thorium(iii)-aluminum
 heterobimetallic complex.
;
_journal_issue 18
_journal_name_full 'Chemical science'
_journal_page_first 4317
_journal_page_last 4324
_journal_paper_doi 10.1039/c8sc01260a
_journal_volume 9
_journal_year 2018
_chemical_formula_moiety 'C36 H73 Al Si3 Th'
_chemical_formula_sum 'C36 H73 Al Si3 Th'
_chemical_formula_weight 849.23
_chemical_name_common Cp"2Th(IV)AlanateHydride
_chemical_name_systematic Cp"2Th(IV)AlanateHydride
_chemical_properties_physical Air-sensitive,Moisture-sensitive,Oxygen-sensitive
_space_group_crystal_system monoclinic
_space_group_IT_number 14
_space_group_name_Hall '-P 2ybc'
_space_group_name_H-M_alt 'P 1 21/c 1'
_symmetry_space_group_name_Hall '-P 2ybc'
_symmetry_space_group_name_H-M 'P 1 21/c 1'
_atom_sites_solution_hydrogens mixed
_atom_sites_solution_primary 'intrinsic phasing'
_atom_sites_solution_secondary difmap
_audit_creation_method SHELXL-2014/7
_audit_update_record
;
2018-02-08 deposited with the CCDC.
2018-04-16 downloaded from the CCDC.
;
_cell_angle_alpha 90
_cell_angle_beta 105.644(9)
_cell_angle_gamma 90
_cell_formula_units_Z 4
_cell_length_a 18.541(16)
_cell_length_b 12.528(10)
_cell_length_c 18.971(16)
_cell_measurement_reflns_used 35013
_cell_measurement_temperature 100(2)
_cell_measurement_theta_max 27.80
_cell_measurement_theta_min 2.15
_cell_volume 4243(6)
_computing_cell_refinement 'SAINT V8.37A Bruker, Madison WI'
_computing_data_collection 'Bruker APEX3 Bruker, Madison WI'
_computing_data_reduction 'SAINT V8.37A Bruker, Madison WI'
_computing_molecular_graphics ORTEP-32
_computing_publication_material WinGX
_computing_structure_refinement 'SHELXL-2014/7 (Sheldrick, 2014)'
_computing_structure_solution 'SHELXT 2014/4 Bruker, Madison WI'
_diffrn_ambient_temperature 100(2)
_diffrn_detector_area_resol_mean 10.42
_diffrn_measured_fraction_theta_full 0.998
_diffrn_measured_fraction_theta_max 0.993
_diffrn_measurement_device_type 'Bruker D8 with PHOTON 100 detector'
_diffrn_measurement_method '\f and \w shutterless scans'
_diffrn_radiation_monochromator 'silicon 111'
_diffrn_radiation_type synchrotron
_diffrn_radiation_wavelength 0.7749
_diffrn_reflns_av_R_equivalents 0.1080
_diffrn_reflns_av_unetI/netI 0.0836
_diffrn_reflns_Laue_measured_fraction_full 0.998
_diffrn_reflns_Laue_measured_fraction_max 0.993
_diffrn_reflns_limit_h_max 22
_diffrn_reflns_limit_h_min -22
_diffrn_reflns_limit_k_max 15
_diffrn_reflns_limit_k_min -14
_diffrn_reflns_limit_l_max 22
_diffrn_reflns_limit_l_min -22
_diffrn_reflns_number 35013
_diffrn_reflns_point_group_measured_fraction_full 0.998
_diffrn_reflns_point_group_measured_fraction_max 0.993
_diffrn_reflns_theta_full 27.710
_diffrn_reflns_theta_max 27.807
_diffrn_reflns_theta_min 2.149
_diffrn_source 'Advanced Light Source, station 11.3.1'
_exptl_absorpt_coefficient_mu 1.962
_exptl_absorpt_correction_T_max 0.7452
_exptl_absorpt_correction_T_min 0.6842
_exptl_absorpt_correction_type multi-scan
_exptl_absorpt_process_details SADABS
_exptl_crystal_colour colorless
_exptl_crystal_density_diffrn 1.329
_exptl_crystal_description plate
_exptl_crystal_F_000 1736
_exptl_crystal_recrystallization_method 'Re-crystallisation from solvent: hexamethyldisiloxane'
_exptl_crystal_size_max 0.04
_exptl_crystal_size_mid 0.03
_exptl_crystal_size_min 0.01
_refine_diff_density_max 2.533
_refine_diff_density_min -1.962
_refine_diff_density_rms 0.153
_refine_ls_extinction_method none
_refine_ls_goodness_of_fit_ref 1.034
_refine_ls_hydrogen_treatment mixed
_refine_ls_matrix_type full
_refine_ls_number_parameters 407
_refine_ls_number_reflns 7699
_refine_ls_number_restraints 0
_refine_ls_restrained_S_all 1.034
_refine_ls_R_factor_all 0.0844
_refine_ls_R_factor_gt 0.0477
_refine_ls_shift/su_max 0.001
_refine_ls_shift/su_mean 0.000
_refine_ls_structure_factor_coef Fsqd
_refine_ls_weighting_details 'w=1/[\s^2^(Fo^2^)+(0.0203P)^2^+15.1801P] where P=(Fo^2^+2Fc^2^)/3'
_refine_ls_weighting_scheme calc
_refine_ls_wR_factor_gt 0.0840
_refine_ls_wR_factor_ref 0.0945
_reflns_Friedel_coverage 0.000
_reflns_number_gt 5463
_reflns_number_total 7699
_reflns_threshold_expression 'I > 2\s(I)'
_cod_data_source_file c8sc01260a2.cif
_cod_data_source_block shelx_CCDC2
_cod_depositor_comments
;
The following automatic conversions were performed:

'_atom_sites_solution_secondary' value 'diffmap' was changed to
'difmap'.

Automatic conversion script
Id: cif_fix_values 4973 2017-02-22 13:04:09Z antanas 

 Adding full bibliography for 1549296--1549299.cif.
;
_cod_database_code 1549298
_shelx_shelxl_version_number 2014/7
_shelx_space_group_comment
;
The symmetry employed for this shelxl refinement is uniquely defined
by the following loop, which should always be used as a source of
symmetry information in preference to the above space-group names.
They are only intended as comments.
;

loop_
_space_group_symop_operation_xyz
'x, y, z'
'-x, y+1/2, -z+1/2'
'-x, -y, -z'
'x, -y-1/2, z-1/2'

loop_
_atom_site_label
_atom_site_type_symbol
_atom_site_fract_x
_atom_site_fract_y
_atom_site_fract_z
_atom_site_U_iso_or_equiv
_atom_site_adp_type
_atom_site_occupancy
_atom_site_site_symmetry_order
_atom_site_calc_flag
_atom_site_refinement_flags_posn
_atom_site_refinement_flags_adp
C1 C 0.1554(4) 0.1250(5) 0.7206(4) 0.0213(15) Uani 1 1 d . .
C2 C 0.4420(4) 0.3337(6) 0.7169(4) 0.0269(17) Uani 1 1 d . .
H2 H 0.4378 0.2581 0.7160 0.032 Uiso 1 1 calc R U
C3 C 0.4614(4) 0.3972(6) 0.7815(4) 0.0280(17) Uani 1 1 d . .
C4 C 0.4574(4) 0.5044(6) 0.7574(5) 0.037(2) Uani 1 1 d . .
H4 H 0.4660 0.5656 0.7881 0.044 Uiso 1 1 calc R U
C5 C 0.4386(5) 0.5056(7) 0.6807(5) 0.045(2) Uani 1 1 d . .
H5 H 0.4328 0.5678 0.6511 0.054 Uiso 1 1 calc R U
C6 C 0.4299(4) 0.3995(7) 0.6546(4) 0.0343(19) Uani 1 1 d . .
C7 C 0.4965(4) 0.3539(8) 0.8580(4) 0.049(3) Uani 1 1 d . .
C8 C 0.5757(4) 0.3200(8) 0.8616(5) 0.050(2) Uani 1 1 d . .
H8A H 0.5746 0.2642 0.8251 0.075 Uiso 1 1 calc R U
H8B H 0.6000 0.2923 0.9105 0.075 Uiso 1 1 calc R U
H8C H 0.6039 0.3816 0.8514 0.075 Uiso 1 1 calc R U
C9 C 0.4978(6) 0.4368(12) 0.9158(5) 0.109(5) Uani 1 1 d . .
H9A H 0.5106 0.4027 0.9641 0.164 Uiso 1 1 calc R U
H9B H 0.4484 0.4703 0.9065 0.164 Uiso 1 1 calc R U
H9C H 0.5354 0.4912 0.9144 0.164 Uiso 1 1 calc R U
C10 C 0.4526(5) 0.2535(10) 0.8716(5) 0.082(4) Uani 1 1 d . .
H10A H 0.4497 0.2017 0.8323 0.122 Uiso 1 1 calc R U
H10B H 0.4019 0.2744 0.8724 0.122 Uiso 1 1 calc R U
H10C H 0.4786 0.2213 0.9187 0.122 Uiso 1 1 calc R U
C11 C 0.4274(5) 0.3622(8) 0.5784(4) 0.052(3) Uani 1 1 d . .
C12 C 0.5090(5) 0.3304(11) 0.5825(5) 0.081(4) Uani 1 1 d . .
H12A H 0.5410 0.3939 0.5927 0.122 Uiso 1 1 calc R U
H12B H 0.5110 0.2993 0.5357 0.122 Uiso 1 1 calc R U
H12C H 0.5267 0.2780 0.6217 0.122 Uiso 1 1 calc R U
C13 C 0.4022(5) 0.4501(10) 0.5212(5) 0.075(3) Uani 1 1 d . .
H13A H 0.3515 0.4732 0.5203 0.112 Uiso 1 1 calc R U
H13B H 0.4024 0.4226 0.4729 0.112 Uiso 1 1 calc R U
H13C H 0.4366 0.5108 0.5337 0.112 Uiso 1 1 calc R U
C14 C 0.3781(5) 0.2653(8) 0.5549(5) 0.059(3) Uani 1 1 d . .
H14A H 0.3926 0.2095 0.5923 0.089 Uiso 1 1 calc R U
H14B H 0.3841 0.2385 0.5083 0.089 Uiso 1 1 calc R U
H14C H 0.3257 0.2850 0.5490 0.089 Uiso 1 1 calc R U
C15 C 0.2785(4) 0.6539(6) 0.6815(4) 0.0343(19) Uani 1 1 d . .
H15 H 0.3045 0.6816 0.6487 0.041 Uiso 1 1 calc R U
C16 C 0.3074(4) 0.6527(6) 0.7594(4) 0.0317(18) Uani 1 1 d . .
H16 H 0.3547 0.6789 0.7869 0.038 Uiso 1 1 calc R U
C17 C 0.2517(4) 0.6047(6) 0.7875(4) 0.0283(17) Uani 1 1 d . .
C18 C 0.1907(4) 0.5766(5) 0.7261(4) 0.0254(16) Uani 1 1 d . .
H18 H 0.1461 0.5417 0.7290 0.031 Uiso 1 1 calc R U
C19 C 0.2068(4) 0.6086(5) 0.6601(4) 0.0247(16) Uani 1 1 d . .
C20 C 0.1521(4) 0.6129(6) 0.5849(4) 0.0270(17) Uani 1 1 d . .
C21 C 0.1076(4) 0.5089(6) 0.5639(4) 0.0291(17) Uani 1 1 d . .
H21A H 0.1423 0.4498 0.5643 0.044 Uiso 1 1 calc R U
H21B H 0.0733 0.5161 0.5148 0.044 Uiso 1 1 calc R U
H21C H 0.0788 0.4945 0.5993 0.044 Uiso 1 1 calc R U
C22 C 0.1906(5) 0.6396(6) 0.5249(4) 0.040(2) Uani 1 1 d . .
H22A H 0.2145 0.7098 0.5347 0.060 Uiso 1 1 calc R U
H22B H 0.1532 0.6406 0.4773 0.060 Uiso 1 1 calc R U
H22C H 0.2286 0.5854 0.5246 0.060 Uiso 1 1 calc R U
C23 C 0.0961(4) 0.7040(6) 0.5865(4) 0.040(2) Uani 1 1 d . .
H23A H 0.0732 0.6917 0.6267 0.060 Uiso 1 1 calc R U
H23B H 0.0570 0.7054 0.5400 0.060 Uiso 1 1 calc R U
H23C H 0.1227 0.7724 0.5939 0.060 Uiso 1 1 calc R U
C24 C 0.2533(4) 0.5954(6) 0.8686(4) 0.0333(19) Uani 1 1 d . .
C25 C 0.2757(7) 0.4841(9) 0.8986(5) 0.088(4) Uani 1 1 d . .
H25A H 0.2706 0.4791 0.9486 0.132 Uiso 1 1 calc R U
H25B H 0.3278 0.4703 0.8990 0.132 Uiso 1 1 calc R U
H25C H 0.2430 0.4312 0.8676 0.132 Uiso 1 1 calc R U
C26 C 0.3086(6) 0.6766(10) 0.9131(5) 0.080(4) Uani 1 1 d . .
H26A H 0.2922 0.7488 0.8964 0.120 Uiso 1 1 calc R U
H26B H 0.3584 0.6635 0.9064 0.120 Uiso 1 1 calc R U
H26C H 0.3106 0.6695 0.9650 0.120 Uiso 1 1 calc R U
C27 C 0.1760(4) 0.6169(8) 0.8770(4) 0.048(2) Uani 1 1 d . .
H27A H 0.1418 0.5602 0.8528 0.071 Uiso 1 1 calc R U
H27B H 0.1580 0.6858 0.8546 0.071 Uiso 1 1 calc R U
H27C H 0.1779 0.6188 0.9292 0.071 Uiso 1 1 calc R U
C28 C 0.1699(5) -0.1196(6) 0.7535(5) 0.047(2) Uani 1 1 d . .
H28A H 0.1720 -0.1104 0.8054 0.070 Uiso 1 1 calc R U
H28B H 0.1978 -0.1838 0.7475 0.070 Uiso 1 1 calc R U
H28C H 0.1175 -0.1270 0.7249 0.070 Uiso 1 1 calc R U
C29 C 0.3112(4) 0.0143(6) 0.7798(4) 0.040(2) Uani 1 1 d . .
H29A H 0.3360 0.0726 0.7611 0.060 Uiso 1 1 calc R U
H29B H 0.3385 -0.0524 0.7790 0.060 Uiso 1 1 calc R U
H29C H 0.3104 0.0303 0.8302 0.060 Uiso 1 1 calc R U
C30 C 0.2244(4) -0.0329(6) 0.6275(4) 0.0348(19) Uani 1 1 d . .
H30A H 0.1751 -0.0400 0.5924 0.052 Uiso 1 1 calc R U
H30B H 0.2520 -0.1001 0.6300 0.052 Uiso 1 1 calc R U
H30C H 0.2524 0.0246 0.6117 0.052 Uiso 1 1 calc R U
C31 C 0.2003(5) 0.1073(7) 0.8913(4) 0.048(2) Uani 1 1 d . .
H31A H 0.1835 0.1236 0.9348 0.072 Uiso 1 1 calc R U
H31B H 0.2448 0.1499 0.8920 0.072 Uiso 1 1 calc R U
H31C H 0.2126 0.0312 0.8911 0.072 Uiso 1 1 calc R U
C32 C 0.0407(4) 0.0549(7) 0.8076(4) 0.045(2) Uani 1 1 d . .
H32A H -0.0027 0.0776 0.7683 0.068 Uiso 1 1 calc R U
H32B H 0.0293 0.0625 0.8549 0.068 Uiso 1 1 calc R U
H32C H 0.0522 -0.0199 0.8002 0.068 Uiso 1 1 calc R U
C33 C 0.0960(5) 0.2815(6) 0.8210(5) 0.042(2) Uani 1 1 d . .
H33A H 0.0489 0.2990 0.7848 0.063 Uiso 1 1 calc R U
H33B H 0.1354 0.3303 0.8154 0.063 Uiso 1 1 calc R U
H33C H 0.0895 0.2887 0.8704 0.063 Uiso 1 1 calc R U
C34 C 0.0200(4) 0.0134(6) 0.6084(5) 0.041(2) Uani 1 1 d . .
H34A H -0.0229 0.0271 0.5661 0.061 Uiso 1 1 calc R U
H34B H 0.0019 -0.0103 0.6498 0.061 Uiso 1 1 calc R U
H34C H 0.0516 -0.0423 0.5959 0.061 Uiso 1 1 calc R U
C35 C 0.1103(4) 0.1808(6) 0.5528(4) 0.0367(19) Uani 1 1 d . .
H35A H 0.1441 0.1261 0.5430 0.055 Uiso 1 1 calc R U
H35B H 0.1371 0.2488 0.5637 0.055 Uiso 1 1 calc R U
H35C H 0.0675 0.1893 0.5097 0.055 Uiso 1 1 calc R U
C36 C 0.0075(4) 0.2473(6) 0.6426(4) 0.0363(19) Uani 1 1 d . .
H36A H -0.0318 0.2535 0.5965 0.054 Uiso 1 1 calc R U
H36B H 0.0342 0.3154 0.6537 0.054 Uiso 1 1 calc R U
H36C H -0.0150 0.2289 0.6822 0.054 Uiso 1 1 calc R U
Al1 Al 0.22130(11) 0.24536(16) 0.71863(11) 0.0215(5) Uani 1 1 d . .
Si1 Si 0.21237(12) -0.00021(16) 0.72066(11) 0.0277(5) Uani 1 1 d . .
Si2 Si 0.12345(12) 0.14028(16) 0.80668(11) 0.0299(5) Uani 1 1 d . .
Si3 Si 0.07586(11) 0.13890(16) 0.63375(11) 0.0267(5) Uani 1 1 d . .
Th1 Th 0.30924(2) 0.44174(2) 0.71478(2) 0.02072(8) Uani 1 1 d . .
H2A H 0.270(3) 0.435(5) 0.590(3) 0.019(16) Uiso 1 1 d . .
H1B H 0.185(3) 0.370(5) 0.688(3) 0.029(19) Uiso 1 1 d . .
H1C H 0.277(4) 0.299(5) 0.786(4) 0.04(2) Uiso 1 1 d . .
H1A H 0.287(3) 0.248(4) 0.676(3) 0.007(14) Uiso 1 1 d . .

loop_
_atom_site_aniso_label
_atom_site_aniso_U_11
_atom_site_aniso_U_22
_atom_site_aniso_U_33
_atom_site_aniso_U_23
_atom_site_aniso_U_13
_atom_site_aniso_U_12
C1 0.023(4) 0.011(3) 0.034(4) -0.001(3) 0.013(3) -0.002(3)
C2 0.025(4) 0.027(4) 0.032(4) -0.004(3) 0.013(3) 0.002(3)
C3 0.022(4) 0.040(5) 0.021(4) -0.008(3) 0.004(3) 0.004(3)
C4 0.026(4) 0.024(5) 0.062(6) -0.012(4) 0.015(4) -0.002(4)
C5 0.042(5) 0.033(5) 0.067(7) 0.016(4) 0.026(5) 0.005(4)
C6 0.026(4) 0.044(5) 0.036(5) 0.006(4) 0.013(4) 0.004(4)
C7 0.025(4) 0.095(8) 0.023(4) -0.007(5) 0.000(4) 0.023(5)
C8 0.032(5) 0.071(7) 0.044(5) -0.001(5) 0.006(4) 0.021(5)
C9 0.082(8) 0.187(14) 0.041(6) -0.052(8) -0.015(6) 0.068(9)
C10 0.048(6) 0.136(11) 0.064(7) 0.066(7) 0.021(5) 0.031(7)
C11 0.046(5) 0.087(8) 0.029(5) -0.008(5) 0.022(4) -0.003(5)
C12 0.043(6) 0.170(13) 0.035(6) -0.023(7) 0.018(5) 0.013(7)
C13 0.043(5) 0.132(10) 0.050(6) 0.036(7) 0.014(5) 0.004(7)
C14 0.052(6) 0.092(8) 0.037(5) -0.027(5) 0.019(5) 0.007(6)
C15 0.029(4) 0.029(5) 0.048(5) -0.005(4) 0.016(4) -0.006(4)
C16 0.027(4) 0.038(5) 0.032(5) -0.006(4) 0.010(4) 0.003(4)
C17 0.021(4) 0.029(4) 0.034(4) -0.004(3) 0.006(3) 0.007(3)
C18 0.020(4) 0.025(4) 0.033(4) -0.009(3) 0.009(3) -0.004(3)
C19 0.028(4) 0.018(4) 0.030(4) -0.005(3) 0.010(3) -0.007(3)
C20 0.029(4) 0.023(4) 0.028(4) 0.004(3) 0.006(3) -0.002(3)
C21 0.025(4) 0.034(4) 0.025(4) -0.003(3) 0.001(3) -0.001(3)
C22 0.051(5) 0.037(5) 0.034(5) 0.005(4) 0.014(4) -0.007(4)
C23 0.039(5) 0.032(5) 0.047(5) 0.004(4) 0.008(4) 0.012(4)
C24 0.024(4) 0.043(5) 0.035(5) -0.011(4) 0.012(4) 0.003(4)
C25 0.133(11) 0.083(8) 0.038(6) 0.003(5) 0.006(6) 0.064(8)
C26 0.067(7) 0.131(11) 0.042(6) -0.041(6) 0.014(5) -0.044(7)
C27 0.034(5) 0.078(7) 0.034(5) 0.000(5) 0.014(4) 0.000(5)
C28 0.069(6) 0.020(4) 0.060(6) -0.004(4) 0.031(5) 0.002(4)
C29 0.037(5) 0.036(5) 0.048(5) 0.003(4) 0.013(4) 0.016(4)
C30 0.033(4) 0.023(4) 0.054(5) -0.003(3) 0.022(4) 0.003(3)
C31 0.062(6) 0.047(5) 0.040(5) 0.005(4) 0.022(5) 0.006(5)
C32 0.049(5) 0.037(5) 0.062(6) -0.002(5) 0.037(4) -0.006(5)
C33 0.052(5) 0.031(5) 0.055(6) 0.000(4) 0.035(5) 0.004(4)
C34 0.034(5) 0.033(5) 0.053(5) 0.000(4) 0.007(4) -0.005(4)
C35 0.040(5) 0.039(5) 0.026(4) 0.004(4) 0.000(4) 0.000(4)
C36 0.027(4) 0.034(5) 0.045(5) 0.010(4) 0.006(4) 0.006(4)
Al1 0.0201(11) 0.0167(11) 0.0278(12) 0.0031(9) 0.0068(9) -0.0006(9)
Si1 0.0305(12) 0.0158(11) 0.0394(12) 0.0016(9) 0.0141(10) 0.0047(9)
Si2 0.0349(12) 0.0243(11) 0.0365(12) 0.0015(9) 0.0199(10) 0.0002(9)
Si3 0.0221(11) 0.0223(11) 0.0350(12) 0.0008(9) 0.0064(9) -0.0014(9)
Th1 0.01677(13) 0.01729(13) 0.02959(15) -0.00237(15) 0.00881(10) -0.00109(15)

loop_
_atom_type_symbol
_atom_type_description
_atom_type_scat_dispersion_real
_atom_type_scat_dispersion_imag
_atom_type_scat_source
C C 0.0040 0.0020 'Calculated using XDISP in WinGX (Farrugia, 1999)'
H H 0.0000 0.0000 'Calculated using XDISP in WinGX (Farrugia, 1999)'
Al Al 0.0753 0.0619 'Calculated using XDISP in WinGX (Farrugia, 1999)'
Si Si 0.0959 0.0846 'Calculated using XDISP in WinGX (Farrugia, 1999)'
Th Th -9.7008 4.1898 'Calculated using XDISP in WinGX (Farrugia, 1999)'

loop_
_geom_angle_atom_site_label_1
_geom_angle_atom_site_label_2
_geom_angle_atom_site_label_3
_geom_angle
Si1 C1 Si2 112.8(3)
Si1 C1 Si3 112.3(3)
Si2 C1 Si3 112.9(3)
Si1 C1 Al1 106.8(3)
Si2 C1 Al1 106.4(3)
Si3 C1 Al1 104.9(3)
C6 C2 C3 110.0(7)
C6 C2 Th1 76.4(4)
C3 C2 Th1 76.1(4)
C6 C2 H2 125.0
C3 C2 H2 125.0
Th1 C2 H2 114.5
C4 C3 C2 105.8(7)
C4 C3 C7 128.3(7)
C2 C3 C7 124.5(7)
C4 C3 Th1 73.0(4)
C2 C3 Th1 74.6(4)
C7 C3 Th1 128.1(5)
C5 C4 C3 108.9(7)
C5 C4 Th1 75.6(5)
C3 C4 Th1 77.6(4)
C5 C4 H4 125.6
C3 C4 H4 125.6
Th1 C4 H4 113.5
C4 C5 C6 109.1(7)
C4 C5 Th1 75.1(4)
C6 C5 Th1 77.6(5)
C4 C5 H5 125.5
C6 C5 H5 125.5
Th1 C5 H5 114.1
C2 C6 C5 106.2(7)
C2 C6 C11 125.4(8)
C5 C6 C11 126.8(7)
C2 C6 Th1 74.6(4)
C5 C6 Th1 73.2(4)
C11 C6 Th1 128.6(5)
C9 C7 C8 109.6(8)
C9 C7 C3 111.6(8)
C8 C7 C3 107.6(6)
C9 C7 C10 110.1(9)
C8 C7 C10 108.1(8)
C3 C7 C10 109.8(7)
C7 C8 H8A 109.5
C7 C8 H8B 109.5
H8A C8 H8B 109.5
C7 C8 H8C 109.5
H8A C8 H8C 109.5
H8B C8 H8C 109.5
C7 C9 H9A 109.5
C7 C9 H9B 109.5
H9A C9 H9B 109.5
C7 C9 H9C 109.5
H9A C9 H9C 109.5
H9B C9 H9C 109.5
C7 C10 H10A 109.5
C7 C10 H10B 109.5
H10A C10 H10B 109.5
C7 C10 H10C 109.5
H10A C10 H10C 109.5
H10B C10 H10C 109.5
C6 C11 C14 113.0(7)
C6 C11 C13 112.4(8)
C14 C11 C13 108.9(8)
C6 C11 C12 104.8(7)
C14 C11 C12 108.3(9)
C13 C11 C12 109.2(8)
C11 C12 H12A 109.5
C11 C12 H12B 109.5
H12A C12 H12B 109.5
C11 C12 H12C 109.5
H12A C12 H12C 109.5
H12B C12 H12C 109.5
C11 C13 H13A 109.5
C11 C13 H13B 109.5
H13A C13 H13B 109.5
C11 C13 H13C 109.5
H13A C13 H13C 109.5
H13B C13 H13C 109.5
C11 C14 H14A 109.5
C11 C14 H14B 109.5
H14A C14 H14B 109.5
C11 C14 H14C 109.5
H14A C14 H14C 109.5
H14B C14 H14C 109.5
C19 C15 C16 111.0(7)
C19 C15 Th1 78.3(4)
C16 C15 Th1 75.9(4)
C19 C15 H15 124.5
C16 C15 H15 124.5
Th1 C15 H15 113.2
C17 C16 C15 106.6(7)
C17 C16 Th1 77.4(4)
C15 C16 Th1 74.2(4)
C17 C16 H16 126.7
C15 C16 H16 126.7
Th1 C16 H16 114.3
C16 C17 C18 107.1(6)
C16 C17 C24 126.2(6)
C18 C17 C24 126.5(6)
C16 C17 Th1 73.4(4)
C18 C17 Th1 75.2(4)
C24 C17 Th1 121.7(5)
C19 C18 C17 109.8(6)
C19 C18 Th1 75.5(4)
C17 C18 Th1 75.4(4)
C19 C18 H18 125.1
C17 C18 H18 125.1
Th1 C18 H18 115.9
C15 C19 C18 105.5(6)
C15 C19 C20 127.0(6)
C18 C19 C20 126.4(6)
C15 C19 Th1 72.6(4)
C18 C19 Th1 75.4(4)
C20 C19 Th1 125.9(4)
C19 C20 C22 112.3(6)
C19 C20 C21 113.0(6)
C22 C20 C21 108.5(6)
C19 C20 C23 106.9(6)
C22 C20 C23 107.6(6)
C21 C20 C23 108.3(6)
C20 C21 H21A 109.5
C20 C21 H21B 109.5
H21A C21 H21B 109.5
C20 C21 H21C 109.5
H21A C21 H21C 109.5
H21B C21 H21C 109.5
C20 C22 H22A 109.5
C20 C22 H22B 109.5
H22A C22 H22B 109.5
C20 C22 H22C 109.5
H22A C22 H22C 109.5
H22B C22 H22C 109.5
C20 C23 H23A 109.5
C20 C23 H23B 109.5
H23A C23 H23B 109.5
C20 C23 H23C 109.5
H23A C23 H23C 109.5
H23B C23 H23C 109.5
C27 C24 C25 107.2(8)
C27 C24 C26 109.7(7)
C25 C24 C26 109.3(8)
C27 C24 C17 109.3(6)
C25 C24 C17 112.0(6)
C26 C24 C17 109.4(7)
C24 C25 H25A 109.5
C24 C25 H25B 109.5
H25A C25 H25B 109.5
C24 C25 H25C 109.5
H25A C25 H25C 109.5
H25B C25 H25C 109.5
C24 C26 H26A 109.5
C24 C26 H26B 109.5
H26A C26 H26B 109.5
C24 C26 H26C 109.5
H26A C26 H26C 109.5
H26B C26 H26C 109.5
C24 C27 H27A 109.5
C24 C27 H27B 109.5
H27A C27 H27B 109.5
C24 C27 H27C 109.5
H27A C27 H27C 109.5
H27B C27 H27C 109.5
Si1 C28 H28A 109.5
Si1 C28 H28B 109.5
H28A C28 H28B 109.5
Si1 C28 H28C 109.5
H28A C28 H28C 109.5
H28B C28 H28C 109.5
Si1 C29 H29A 109.5
Si1 C29 H29B 109.5
H29A C29 H29B 109.5
Si1 C29 H29C 109.5
H29A C29 H29C 109.5
H29B C29 H29C 109.5
Si1 C30 H30A 109.5
Si1 C30 H30B 109.5
H30A C30 H30B 109.5
Si1 C30 H30C 109.5
H30A C30 H30C 109.5
H30B C30 H30C 109.5
Si2 C31 H31A 109.5
Si2 C31 H31B 109.5
H31A C31 H31B 109.5
Si2 C31 H31C 109.5
H31A C31 H31C 109.5
H31B C31 H31C 109.5
Si2 C32 H32A 109.5
Si2 C32 H32B 109.5
H32A C32 H32B 109.5
Si2 C32 H32C 109.5
H32A C32 H32C 109.5
H32B C32 H32C 109.5
Si2 C33 H33A 109.5
Si2 C33 H33B 109.5
H33A C33 H33B 109.5
Si2 C33 H33C 109.5
H33A C33 H33C 109.5
H33B C33 H33C 109.5
Si3 C34 H34A 109.5
Si3 C34 H34B 109.5
H34A C34 H34B 109.5
Si3 C34 H34C 109.5
H34A C34 H34C 109.5
H34B C34 H34C 109.5
Si3 C35 H35A 109.5
Si3 C35 H35B 109.5
H35A C35 H35B 109.5
Si3 C35 H35C 109.5
H35A C35 H35C 109.5
H35B C35 H35C 109.5
Si3 C36 H36A 109.5
Si3 C36 H36B 109.5
H36A C36 H36B 109.5
Si3 C36 H36C 109.5
H36A C36 H36C 109.5
H36B C36 H36C 109.5
C1 Al1 Th1 174.6(2)
C1 Al1 H1B 121(2)
Th1 Al1 H1B 54(2)
C1 Al1 H1C 127(2)
Th1 Al1 H1C 54(2)
H1B Al1 H1C 90(3)
C1 Al1 H1A 125.5(19)
Th1 Al1 H1A 58.8(19)
H1B Al1 H1A 95(3)
H1C Al1 H1A 89(3)
C28 Si1 C29 107.9(4)
C28 Si1 C30 107.8(3)
C29 Si1 C30 103.8(3)
C28 Si1 C1 112.2(3)
C29 Si1 C1 112.0(3)
C30 Si1 C1 112.7(3)
C32 Si2 C33 106.3(4)
C32 Si2 C31 107.5(4)
C33 Si2 C31 104.8(4)
C32 Si2 C1 113.5(3)
C33 Si2 C1 112.3(3)
C31 Si2 C1 111.9(3)
C34 Si3 C35 108.0(4)
C34 Si3 C36 106.7(4)
C35 Si3 C36 104.7(4)
C34 Si3 C1 113.1(3)
C35 Si3 C1 112.1(3)
C36 Si3 C1 111.7(3)
C15 Th1 C4 85.4(2)
C15 Th1 C5 78.8(2)
C4 Th1 C5 29.4(2)
C15 Th1 C16 29.9(2)
C4 Th1 C16 74.5(2)
C5 Th1 C16 83.0(2)
C15 Th1 C2 126.6(2)
C4 Th1 C2 48.0(2)
C5 Th1 C2 47.8(2)
C16 Th1 C2 122.6(2)
C15 Th1 C3 114.4(2)
C4 Th1 C3 29.3(2)
C5 Th1 C3 48.4(2)
C16 Th1 C3 98.3(2)
C2 Th1 C3 29.35(19)
C15 Th1 C6 103.0(2)
C4 Th1 C6 48.5(2)
C5 Th1 C6 29.3(2)
C16 Th1 C6 112.2(2)
C2 Th1 C6 29.0(2)
C3 Th1 C6 48.6(2)
C15 Th1 C18 47.5(2)
C4 Th1 C18 122.7(2)
C5 Th1 C18 125.9(2)
C16 Th1 C18 48.3(2)
C2 Th1 C18 170.6(2)
C3 Th1 C18 142.1(2)
C6 Th1 C18 149.4(2)
C15 Th1 C19 29.0(2)
C4 Th1 C19 114.5(2)
C5 Th1 C19 103.9(2)
C16 Th1 C19 49.2(2)
C2 Th1 C19 149.7(2)
C3 Th1 C19 143.4(2)
C6 Th1 C19 121.2(2)
C18 Th1 C19 29.12(19)
C15 Th1 C17 48.2(2)
C4 Th1 C17 97.4(2)
C5 Th1 C17 111.7(2)
C16 Th1 C17 29.3(2)
C2 Th1 C17 141.9(2)
C3 Th1 C17 112.8(2)
C6 Th1 C17 141.0(2)
C18 Th1 C17 29.34(19)
C19 Th1 C17 48.8(2)
C15 Th1 Al1 136.50(16)
C4 Th1 Al1 137.70(17)
C5 Th1 Al1 139.79(18)
C16 Th1 Al1 136.93(16)
C2 Th1 Al1 94.93(17)
C3 Th1 Al1 108.38(17)
C6 Th1 Al1 110.84(18)
C18 Th1 Al1 92.87(16)
C19 Th1 Al1 107.67(15)
C17 Th1 Al1 107.75(16)
C15 Th1 H2A 79.0(15)
C4 Th1 H2A 109.2(14)
C5 Th1 H2A 79.9(14)
C16 Th1 H2A 108.9(16)
C2 Th1 H2A 91.8(14)
C3 Th1 H2A 117.4(14)
C6 Th1 H2A 68.9(14)
C18 Th1 H2A 93.6(15)
C19 Th1 H2A 69.6(15)
C17 Th1 H2A 118.4(15)
Al1 Th1 H2A 88.3(15)
C15 Th1 H1B 100.8(16)
C4 Th1 H1B 172.9(15)
C5 Th1 H1B 154.8(15)
C16 Th1 H1B 109.4(16)
C2 Th1 H1B 127.7(16)
C3 Th1 H1B 143.9(16)
C6 Th1 H1B 131.8(15)
C18 Th1 H1B 61.2(16)
C19 Th1 H1B 71.9(16)
C17 Th1 H1B 84.7(15)
Al1 Th1 H1B 35.8(16)
H2A Th1 H1B 75(2)
C15 Th1 H1C 140.9(16)
C4 Th1 H1C 115.2(16)
C5 Th1 H1C 135.1(16)
C16 Th1 H1C 120.6(16)
C2 Th1 H1C 89.1(16)
C3 Th1 H1C 88.4(16)
C6 Th1 H1C 115.6(16)
C18 Th1 H1C 94.8(16)
C19 Th1 H1C 120.6(16)
C17 Th1 H1C 94.5(16)
Al1 Th1 H1C 31.6(16)
H2A Th1 H1C 120(2)
H1B Th1 H1C 58(2)
C15 Th1 H1A 147.9(12)
C4 Th1 H1A 115.4(12)
C5 Th1 H1A 107.0(12)
C16 Th1 H1A 169.7(12)
C2 Th1 H1A 67.4(12)
C3 Th1 H1A 90.4(12)
C6 Th1 H1A 77.7(12)
C18 Th1 H1A 121.6(12)
C19 Th1 H1A 124.0(12)
C17 Th1 H1A 141.2(12)
Al1 Th1 H1A 33.5(12)
H2A Th1 H1A 71.3(19)
H1B Th1 H1A 60.4(19)
H1C Th1 H1A 53.8(19)

loop_
_geom_bond_atom_site_label_1
_geom_bond_atom_site_label_2
_geom_bond_distance
C1 Si1 1.891(7)
C1 Si2 1.892(7)
C1 Si3 1.900(7)
C1 Al1 1.947(7)
C2 C6 1.408(10)
C2 C3 1.423(9)
C2 Th1 2.799(7)
C2 H2 0.9500
C3 C4 1.414(10)
C3 C7 1.522(10)
C3 Th1 2.819(7)
C4 C5 1.400(11)
C4 Th1 2.759(8)
C4 H4 0.9500
C5 C6 1.413(11)
C5 Th1 2.766(8)
C5 H5 0.9500
C6 C11 1.508(11)
C6 Th1 2.822(7)
C7 C9 1.505(12)
C7 C8 1.514(10)
C7 C10 1.556(14)
C8 H8A 0.9800
C8 H8B 0.9800
C8 H8C 0.9800
C9 H9A 0.9800
C9 H9B 0.9800
C9 H9C 0.9800
C10 H10A 0.9800
C10 H10B 0.9800
C10 H10C 0.9800
C11 C14 1.513(13)
C11 C13 1.528(13)
C11 C12 1.545(12)
C12 H12A 0.9800
C12 H12B 0.9800
C12 H12C 0.9800
C13 H13A 0.9800
C13 H13B 0.9800
C13 H13C 0.9800
C14 H14A 0.9800
C14 H14B 0.9800
C14 H14C 0.9800
C15 C19 1.401(10)
C15 C16 1.429(10)
C15 Th1 2.755(8)
C15 H15 0.9500
C16 C17 1.418(10)
C16 Th1 2.777(8)
C16 H16 0.9500
C17 C18 1.432(9)
C17 C24 1.536(10)
C17 Th1 2.828(7)
C18 C19 1.421(9)
C18 Th1 2.825(7)
C18 H18 0.9500
C19 C20 1.513(10)
C19 Th1 2.827(7)
C20 C22 1.533(10)
C20 C21 1.537(10)
C20 C23 1.548(10)
C21 H21A 0.9800
C21 H21B 0.9800
C21 H21C 0.9800
C22 H22A 0.9800
C22 H22B 0.9800
C22 H22C 0.9800
C23 H23A 0.9800
C23 H23B 0.9800
C23 H23C 0.9800
C24 C27 1.510(10)
C24 C25 1.520(12)
C24 C26 1.526(11)
C25 H25A 0.9800
C25 H25B 0.9800
C25 H25C 0.9800
C26 H26A 0.9800
C26 H26B 0.9800
C26 H26C 0.9800
C27 H27A 0.9800
C27 H27B 0.9800
C27 H27C 0.9800
C28 Si1 1.874(8)
C28 H28A 0.9800
C28 H28B 0.9800
C28 H28C 0.9800
C29 Si1 1.881(8)
C29 H29A 0.9800
C29 H29B 0.9800
C29 H29C 0.9800
C30 Si1 1.884(7)
C30 H30A 0.9800
C30 H30B 0.9800
C30 H30C 0.9800
C31 Si2 1.883(8)
C31 H31A 0.9800
C31 H31B 0.9800
C31 H31C 0.9800
C32 Si2 1.874(8)
C32 H32A 0.9800
C32 H32B 0.9800
C32 H32C 0.9800
C33 Si2 1.881(8)
C33 H33A 0.9800
C33 H33B 0.9800
C33 H33C 0.9800
C34 Si3 1.873(8)
C34 H34A 0.9800
C34 H34B 0.9800
C34 H34C 0.9800
C35 Si3 1.889(7)
C35 H35A 0.9800
C35 H35B 0.9800
C35 H35C 0.9800
C36 Si3 1.895(8)
C36 H36A 0.9800
C36 H36B 0.9800
C36 H36C 0.9800
Al1 Th1 2.963(3)
Al1 H1B 1.73(7)
Al1 H1C 1.56(7)
Al1 H1A 1.64(5)
Th1 H2A 2.28(5)
Th1 H1B 2.39(6)
Th1 H1C 2.42(7)
Th1 H1A 2.54(6)
